data_2211145
loop_
_publ_author_name
'Hu, Yi-Min'
'Qu, Yuan'
'Chen, Dong'
'Wu, Feng-Hua'
'Zhang, Li-Dong'

_publ_section_title 5-Methyl-1-(<i>p</i>-tolylsulfonyl)-2,3,4,5-tetrahydrocyclopentene[<i>b</i>]pyrrole
_journal_coeditor_code OB2074
_journal_issue 11
_journal_name_full 'Acta Crystallographica Section E'
_journal_page_first o4946
_journal_page_last o4947
_journal_paper_doi 10.1107/S1600536806041444
_journal_volume 62
_journal_year 2006
_chemical_formula_iupac 'C15 H19 N O2 S'
_chemical_formula_moiety 'C15 H19 N O2 S'
_chemical_formula_sum 'C15 H19 N O2 S'
_chemical_formula_weight 277.37
_chemical_name_systematic
;
5-Methyl-1-(p-tolylsulfonyl)-2,3,4,5-
tetrahydrocyclopentene[b]pyrrole
;
_space_group_IT_number 14
_symmetry_cell_setting monoclinic
_symmetry_space_group_name_Hall '-P 2yn'
_symmetry_space_group_name_H-M 'P 1 21/n 1'
_atom_sites_solution_hydrogens geom
_atom_sites_solution_primary direct
_atom_sites_solution_secondary difmap
_cell_angle_alpha 90.00
_cell_angle_beta 96.15(3)
_cell_angle_gamma 90.00
_cell_formula_units_Z 4
_cell_length_a 10.724(2)
_cell_length_b 7.7050(15)
_cell_length_c 16.914(3)
_cell_measurement_reflns_used 723
_cell_measurement_temperature 291(2)
_cell_measurement_theta_max 25.47
_cell_measurement_theta_min 2.13
_cell_volume 1389.5(5)
_computing_cell_refinement 'SAINT (Bruker, 2000)'
_computing_data_collection 'SMART (Bruker, 2000)'
_computing_data_reduction SAINT
_computing_molecular_graphics SHELXTL
_computing_publication_material SHELXTL
_computing_structure_refinement SHELXTL
_computing_structure_solution 'SHELXTL (Bruker, 2000)'
_diffrn_ambient_temperature 291(2)
_diffrn_measured_fraction_theta_full 0.994
_diffrn_measured_fraction_theta_max 0.994
_diffrn_measurement_device_type 'Bruker SMART APEX CCD'
_diffrn_measurement_method '\f and \w'
_diffrn_radiation_monochromator graphite
_diffrn_radiation_source 'sealed tube'
_diffrn_radiation_type MoK\a
_diffrn_radiation_wavelength 0.71073
_diffrn_reflns_av_R_equivalents 0.0265
_diffrn_reflns_av_sigmaI/netI 0.0307
_diffrn_reflns_limit_h_max 12
_diffrn_reflns_limit_h_min -8
_diffrn_reflns_limit_k_max 9
_diffrn_reflns_limit_k_min -9
_diffrn_reflns_limit_l_max 20
_diffrn_reflns_limit_l_min -20
_diffrn_reflns_number 5264
_diffrn_reflns_theta_full 25.99
_diffrn_reflns_theta_max 25.99
_diffrn_reflns_theta_min 2.15
_exptl_absorpt_coefficient_mu 0.231
_exptl_absorpt_correction_T_max 0.96
_exptl_absorpt_correction_T_min 0.95
_exptl_absorpt_correction_type multi-scan
_exptl_absorpt_process_details '(SADABS; Bruker, 2000)'
_exptl_crystal_colour colourless
_exptl_crystal_density_diffrn 1.326
_exptl_crystal_density_method 'not measured'
_exptl_crystal_description prism
_exptl_crystal_F_000 592
_exptl_crystal_size_max 0.30
_exptl_crystal_size_mid 0.20
_exptl_crystal_size_min 0.20
_refine_diff_density_max 0.692
_refine_diff_density_min -0.520
_refine_ls_extinction_coef 0.027(3)
_refine_ls_extinction_expression Fc^*^=kFc[1+0.001xFc^2^\l^3^/sin(2\q)]^-1/4^
_refine_ls_extinction_method SHELXTL
_refine_ls_goodness_of_fit_ref 1.022
_refine_ls_hydrogen_treatment constr
_refine_ls_matrix_type full
_refine_ls_number_parameters 174
_refine_ls_number_reflns 2712
_refine_ls_number_restraints 0
_refine_ls_restrained_S_all 1.022
_refine_ls_R_factor_all 0.0658
_refine_ls_R_factor_gt 0.0459
_refine_ls_shift/su_max 0.000
_refine_ls_shift/su_mean 0.000
_refine_ls_structure_factor_coef Fsqd
_refine_ls_weighting_details 'calc w=1/[\s^2^(Fo^2^)+(0.06P)^2^+1.55P] where P=(Fo^2^+2Fc^2^)/3'
_refine_ls_weighting_scheme calc
_refine_ls_wR_factor_gt 0.1141
_refine_ls_wR_factor_ref 0.1426
_reflns_number_gt 2132
_reflns_number_total 2712
_reflns_threshold_expression I>2\s(I)
_cod_data_source_file ob2074.cif
_cod_data_source_block I
_cod_original_sg_symbol_H-M 'P21/n  '
_cod_database_code 2211145
_cod_database_fobs_code 2211145

loop_
_symmetry_equiv_pos_as_xyz
'x, y, z'
'-x+1/2, y+1/2, -z+1/2'
'-x, -y, -z'
'x-1/2, -y-1/2, z-1/2'

loop_
_atom_site_type_symbol
_atom_site_label
_atom_site_fract_x
_atom_site_fract_y
_atom_site_fract_z
_atom_site_U_iso_or_equiv
_atom_site_adp_type
_atom_site_calc_flag
_atom_site_refinement_flags
_atom_site_occupancy
C C1 0.4690(3) 0.2694(5) 0.4508(2) 0.0620(9) Uani d . 1
H H1B 0.4935 0.3147 0.4019 0.093 Uiso calc R 1
H H1C 0.4248 0.3572 0.4769 0.093 Uiso calc R 1
H H1D 0.4153 0.1707 0.4397 0.093 Uiso calc R 1
C C2 0.5846(3) 0.2150(4) 0.50431(18) 0.0443(7) Uani d . 1
C C3 0.6906(3) 0.1536(4) 0.47324(18) 0.0471(7) Uani d . 1
H H3A 0.6898 0.1439 0.4184 0.057 Uiso calc R 1
C C4 0.7968(3) 0.1065(4) 0.52112(17) 0.0422(7) Uani d . 1
H H4A 0.8669 0.0665 0.4988 0.051 Uiso calc R 1
C C5 0.7987(2) 0.1192(3) 0.60308(17) 0.0368(6) Uani d . 1
C C6 0.6929(3) 0.1773(4) 0.63599(18) 0.0433(7) Uani d . 1
H H6A 0.6932 0.1844 0.6909 0.052 Uiso calc R 1
C C7 0.5876(3) 0.2245(4) 0.58670(19) 0.0484(7) Uani d . 1
H H7A 0.5170 0.2635 0.6089 0.058 Uiso calc R 1
C C8 1.0790(2) 0.3338(4) 0.61288(16) 0.0378(6) Uani d . 1
H H8A 1.0367 0.3050 0.5603 0.045 Uiso calc R 1
C C9 1.2172(3) 0.2807(4) 0.62164(19) 0.0509(8) Uani d . 1
H H9A 1.2296 0.1706 0.6492 0.061 Uiso calc R 1
H H9B 1.2490 0.2720 0.5702 0.061 Uiso calc R 1
C C10 1.2792(3) 0.4257(5) 0.6698(2) 0.0550(8) Uani d . 1
H H10 1.3610 0.4212 0.6944 0.066 Uiso calc R 1
C C11 1.2049(3) 0.5597(4) 0.67333(19) 0.0528(8) Uani d . 1
H H11 1.2288 0.6618 0.7001 0.063 Uiso calc R 1
C C12 1.0773(3) 0.5314(4) 0.62971(17) 0.0424(7) Uani d . 1
H H12A 1.0681 0.5971 0.5798 0.051 Uiso calc R 1
C C13 0.9654(3) 0.5630(4) 0.67649(18) 0.0435(7) Uani d . 1
H H13A 0.9813 0.6651 0.7106 0.052 Uiso calc R 1
C C14 0.8448(3) 0.5877(4) 0.6224(2) 0.0558(8) Uani d . 1
H H14A 0.8501 0.6921 0.5920 0.084 Uiso calc R 1
H H14B 0.7758 0.5962 0.6539 0.084 Uiso calc R 1
H H14C 0.8322 0.4904 0.5870 0.084 Uiso calc R 1
C C15 0.9649(3) 0.4002(4) 0.72759(16) 0.0424(7) Uani d . 1
H H15A 1.0191 0.4144 0.7768 0.051 Uiso calc R 1
H H15B 0.8807 0.3739 0.7401 0.051 Uiso calc R 1
N N 1.0123(2) 0.2611(3) 0.67821(13) 0.0357(5) Uani d . 1
O O1 0.90427(19) 0.0247(3) 0.74083(12) 0.0513(6) Uani d . 1
O O2 1.01533(19) -0.0314(2) 0.62214(13) 0.0499(6) Uani d . 1
S S 0.93833(6) 0.07856(8) 0.66505(4) 0.0380(2) Uani d . 1

loop_
_atom_site_aniso_label
_atom_site_aniso_U_11
_atom_site_aniso_U_22
_atom_site_aniso_U_33
_atom_site_aniso_U_12
_atom_site_aniso_U_13
_atom_site_aniso_U_23
C1 0.057(2) 0.056(2) 0.070(2) 0.0031(16) -0.0048(17) 0.0032(17)
C2 0.0437(16) 0.0343(14) 0.0544(17) -0.0042(12) 0.0033(13) 0.0018(13)
C3 0.0543(18) 0.0446(16) 0.0429(15) -0.0049(14) 0.0067(13) -0.0018(13)
C4 0.0442(15) 0.0373(15) 0.0471(16) -0.0025(12) 0.0147(12) -0.0074(12)
C5 0.0381(14) 0.0257(12) 0.0477(15) -0.0036(10) 0.0107(11) 0.0001(11)
C6 0.0431(15) 0.0451(16) 0.0438(15) -0.0026(13) 0.0137(12) 0.0007(13)
C7 0.0390(15) 0.0482(17) 0.0596(19) 0.0021(13) 0.0133(14) -0.0027(14)
C8 0.0395(14) 0.0385(14) 0.0362(14) -0.0046(11) 0.0081(11) 0.0000(11)
C9 0.0437(16) 0.0533(18) 0.0582(18) -0.0013(14) 0.0166(14) -0.0042(15)
C10 0.0397(16) 0.067(2) 0.0585(19) -0.0094(15) 0.0049(14) -0.0034(17)
C11 0.0564(19) 0.0456(17) 0.0567(18) -0.0188(15) 0.0078(15) -0.0050(14)
C12 0.0513(17) 0.0336(14) 0.0424(15) -0.0048(12) 0.0058(13) 0.0069(12)
C13 0.0533(17) 0.0268(13) 0.0511(17) 0.0009(12) 0.0082(13) -0.0017(12)
C14 0.0534(18) 0.0424(17) 0.071(2) 0.0050(14) 0.0040(16) 0.0074(16)
C15 0.0535(17) 0.0357(14) 0.0397(14) -0.0003(12) 0.0133(12) -0.0039(12)
N 0.0402(12) 0.0286(11) 0.0397(12) -0.0012(9) 0.0103(10) -0.0003(9)
O1 0.0559(12) 0.0450(12) 0.0546(12) -0.0009(10) 0.0128(10) 0.0184(10)
O2 0.0490(12) 0.0298(10) 0.0731(14) 0.0064(9) 0.0167(10) -0.0047(9)
S 0.0398(4) 0.0268(3) 0.0486(4) 0.0013(3) 0.0099(3) 0.0050(3)

loop_
_atom_type_symbol
_atom_type_description
_atom_type_scat_dispersion_real
_atom_type_scat_dispersion_imag
_atom_type_scat_source
C C 0.0033 0.0016 'International Tables Vol C Tables 4.2.6.8 and 6.1.1.4'
H H 0.0000 0.0000 'International Tables Vol C Tables 4.2.6.8 and 6.1.1.4'
N N 0.0061 0.0033 'International Tables Vol C Tables 4.2.6.8 and 6.1.1.4'
O O 0.0106 0.0060 'International Tables Vol C Tables 4.2.6.8 and 6.1.1.4'
S S 0.1246 0.1234 'International Tables Vol C Tables 4.2.6.8 and 6.1.1.4'

loop_
_geom_angle_atom_site_label_1
_geom_angle_atom_site_label_2
_geom_angle_atom_site_label_3
_geom_angle
_geom_angle_publ_flag
C2 C1 H1B 109.5 ?
C2 C1 H1C 109.5 ?
H1B C1 H1C 109.5 ?
C2 C1 H1D 109.5 ?
H1B C1 H1D 109.5 ?
H1C C1 H1D 109.5 ?
C3 C2 C7 117.8(3) ?
C3 C2 C1 121.4(3) ?
C7 C2 C1 120.8(3) ?
C4 C3 C2 121.9(3) ?
C4 C3 H3A 119.0 ?
C2 C3 H3A 119.0 ?
C3 C4 C5 119.6(3) ?
C3 C4 H4A 120.2 ?
C5 C4 H4A 120.2 ?
C4 C5 C6 119.8(3) ?
C4 C5 S 120.2(2) ?
C6 C5 S 119.8(2) ?
C7 C6 C5 119.6(3) ?
C7 C6 H6A 120.2 ?
C5 C6 H6A 120.2 ?
C6 C7 C2 121.4(3) ?
C6 C7 H7A 119.3 ?
C2 C7 H7A 119.3 ?
N C8 C9 111.4(2) no
N C8 C12 102.6(2) no
C9 C8 C12 106.0(2) no
N C8 H8A 112.1 no
C9 C8 H8A 112.1 ?
C12 C8 H8A 112.1 ?
C10 C9 C8 102.8(3) ?
C10 C9 H9A 111.2 ?
C8 C9 H9A 111.2 ?
C10 C9 H9B 111.2 ?
C8 C9 H9B 111.2 ?
H9A C9 H9B 109.1 ?
C11 C10 C9 112.1(3) ?
C11 C10 H10 123.9 ?
C9 C10 H10 123.9 ?
C10 C11 C12 113.0(3) ?
C10 C11 H11 123.5 ?
C12 C11 H11 123.5 ?
C11 C12 C13 116.6(2) no
C11 C12 C8 101.9(2) no
C13 C12 C8 106.1(2) no
C11 C12 H12A 110.6 no
C13 C12 H12A 110.6 ?
C8 C12 H12A 110.6 ?
C14 C13 C15 113.0(3) no
C14 C13 C12 112.0(3) no
C15 C13 C12 102.3(2) no
C14 C13 H13A 109.7 no
C15 C13 H13A 109.7 ?
C12 C13 H13A 109.7 ?
C13 C14 H14A 109.5 ?
C13 C14 H14B 109.5 ?
H14A C14 H14B 109.5 ?
C13 C14 H14C 109.5 ?
H14A C14 H14C 109.5 ?
H14B C14 H14C 109.5 ?
N C15 C13 104.7(2) ?
N C15 H15A 110.8 ?
C13 C15 H15A 110.8 ?
N C15 H15B 110.8 ?
C13 C15 H15B 110.8 ?
H15A C15 H15B 108.9 ?
C15 N C8 111.6(2) no
C15 N S 120.90(18) no
C8 N S 119.50(17) no
O1 S O2 119.88(13) no
O1 S N 107.29(13) no
O2 S N 106.43(12) no
O1 S C5 107.59(13) no
O2 S C5 107.63(13) no
N S C5 107.47(12) no

loop_
_geom_bond_atom_site_label_1
_geom_bond_atom_site_label_2
_geom_bond_distance
_geom_bond_publ_flag
C1 C2 1.514(4) ?
C1 H1B 0.9600 ?
C1 H1C 0.9600 ?
C1 H1D 0.9600 ?
C2 C3 1.386(4) ?
C2 C7 1.393(4) ?
C3 C4 1.373(4) ?
C3 H3A 0.9300 ?
C4 C5 1.388(4) ?
C4 H4A 0.9300 ?
C5 C6 1.390(4) ?
C5 S 1.761(3) ?
C6 C7 1.379(4) ?
C6 H6A 0.9300 ?
C7 H7A 0.9300 ?
C8 N 1.489(3) no
C8 C9 1.530(4) no
C8 C12 1.549(4) no
C8 H8A 0.9800 ?
C9 C10 1.496(4) no
C9 H9A 0.9700 ?
C9 H9B 0.9700 ?
C10 C11 1.310(5) no
C10 H10 0.9300 ?
C11 C12 1.499(4) no
C11 H11 0.9300 ?
C12 C13 1.526(4) no
C12 H12A 0.9800 ?
C13 C14 1.514(4) no
C13 C15 1.524(4) no
C13 H13A 0.9800 ?
C14 H14A 0.9600 ?
C14 H14B 0.9600 ?
C14 H14C 0.9600 ?
C15 N 1.482(3) no
C15 H15A 0.9700 ?
C15 H15B 0.9700 ?
N S 1.618(2) no
O1 S 1.431(2) no
O2 S 1.433(2) no

loop_
_geom_hbond_atom_site_label_D
_geom_hbond_atom_site_label_H
_geom_hbond_atom_site_label_A
_geom_hbond_site_symmetry_A
_geom_hbond_distance_DH
_geom_hbond_distance_HA
_geom_hbond_distance_DA
_geom_hbond_angle_DHA
_geom_hbond_publ_flag
C4 H4A O2 3_756 0.93 2.53 3.363(3) 149.3 yes

loop_
_geom_torsion_atom_site_label_1
_geom_torsion_atom_site_label_2
_geom_torsion_atom_site_label_3
_geom_torsion_atom_site_label_4
_geom_torsion
C7 C2 C3 C4 -1.4(4)
C1 C2 C3 C4 178.9(3)
C2 C3 C4 C5 0.5(4)
C3 C4 C5 C6 0.7(4)
C3 C4 C5 S -174.2(2)
C4 C5 C6 C7 -1.0(4)
S C5 C6 C7 173.9(2)
C5 C6 C7 C2 0.1(4)
C3 C2 C7 C6 1.1(4)
C1 C2 C7 C6 -179.2(3)
N C8 C9 C10 -91.0(3)
C12 C8 C9 C10 19.8(3)
C8 C9 C10 C11 -13.5(4)
C9 C10 C11 C12 1.1(4)
C10 C11 C12 C13 126.6(3)
C10 C11 C12 C8 11.6(3)
N C8 C12 C11 97.9(2)
C9 C8 C12 C11 -19.1(3)
N C8 C12 C13 -24.7(3)
C9 C8 C12 C13 -141.6(2)
C11 C12 C13 C14 161.6(3)
C8 C12 C13 C14 -85.8(3)
C11 C12 C13 C15 -77.0(3)
C8 C12 C13 C15 35.6(3)
C14 C13 C15 N 88.3(3)
C12 C13 C15 N -32.4(3)
C13 C15 N C8 18.1(3)
C13 C15 N S -130.5(2)
C9 C8 N C15 116.9(3)
C12 C8 N C15 4.0(3)
C9 C8 N S -94.0(2)
C12 C8 N S 153.03(18)
C15 N S O1 -44.6(2)
C8 N S O1 169.27(19)
C15 N S O2 -174.1(2)
C8 N S O2 39.8(2)
C15 N S C5 70.9(2)
C8 N S C5 -75.3(2)
C4 C5 S O1 -154.6(2)
C6 C5 S O1 30.5(3)
C4 C5 S O2 -24.1(3)
C6 C5 S O2 161.0(2)
C4 C5 S N 90.1(2)
C6 C5 S N -84.8(2)
